data_2100077
loop_
_publ_author_name
'Richard E. Marsh'

_publ_section_title
;
 Space group <i>P</i>1: an update
;
_journal_issue 3
_journal_name_full 'Acta Crystallographica Section B'
_journal_page_first 359
_journal_page_last 359
_journal_paper_doi 10.1107/S0108768105009651
_journal_volume 61
_journal_year 2005
_chemical_formula_moiety 'C81 H102 N6 O6, 0.5(C H3 O H), 0.5(C2 H3 N)'
_chemical_formula_sum 'C82.5 H105.5 N6.5 O6.5'
_space_group_crystal_system triclinic
_space_group_IT_number 2
_space_group_name_Hall '-P 1'
_space_group_name_H-M_alt 'P -1'
_symmetry_space_group_name_H-M 'P -1'
_audit_creation_method CRYM
_cell_angle_alpha 73.51
_cell_angle_beta 73.22
_cell_angle_gamma 66.77
_cell_formula_units_Z 2
_cell_length_a 14.6920
_cell_length_b 16.5900
_cell_length_c 19.1340
_cell_volume 4025.845
_cod_data_source_file bk0148.cif
_cod_data_source_block QURGIT
_cod_depositor_comments
;
  Added moiety chemical formula and Z value from Marsh (2005) paper.
  The summary chemical formula is calculated from moiety formula using
  AdHocParser
  (svn://www.crystallography.net/cod-tools/trunk/Formulae/AdHocParser.yp,
  revision 1441.)

  Andrius Merkys
  2013-11-11
;
_cod_original_sg_symbol_H-M P-1
_cod_original_formula_sum 'not given'
_cod_database_code 2100077

loop_
_space_group_symop_id
_space_group_symop_operation_xyz
1 x,y,z
2 -x,-y,-z

loop_
_atom_site_label
_atom_site_fract_x
_atom_site_fract_y
_atom_site_fract_z
_atom_site_type_symbol
O1 1.09610 -0.34990 0.02925 O
O2 0.88400 -0.11005 0.03930 O
O3 0.56680 0.02495 0.06695 O
O4 0.51140 -0.19625 0.16645 O
O5 0.63090 -0.49355 0.20770 O
O6 0.89365 -0.50380 0.15745 O
N1 1.26100 -0.44235 -0.01675 N
N2 1.33485 -0.46540 0.02180 N
N3? 0.41725 0.15555 0.05260 N
N4? 0.37370 0.20670 0.10575 N
N5 0.49575 -0.54465 0.22055 N
N6 0.43915 -0.56605 0.28680 N
N9 0.43795 -0.16475 0.01195 N
N10 0.45095 -0.23185 -0.01955 N
C1 1.09650 -0.50595 0.13810 C
H1 1.06385 -0.49070 0.09645 H
H2 1.16750 -0.53875 0.12220 H
C2 1.08720 -0.41960 0.15760 C
C3 1.07310 -0.41200 0.23095 C
H3 1.06855 -0.46075 0.26870 H
C4 1.06585 -0.33485 0.24980 C
C5 1.07265 -0.26280 0.19220 C
H4 1.06910 -0.21060 0.20345 H
C6 1.08475 -0.26660 0.11795 C
C7 1.09290 -0.34565 0.10180 C
C8 1.08640 -0.18420 0.05720 C
H5 1.15470 -0.18260 0.04205 H
H6 1.06810 -0.18940 0.01420 H
C9 1.01535 -0.09725 0.08135 C
C10 1.04695 -0.05065 0.11325 C
H7 1.11400 -0.07230 0.11820 H
C11 0.98205 0.02780 0.13830 C
C12 0.88355 0.06055 0.12635 C
H8 0.83950 0.11405 0.14065 H
C13 0.84855 0.01585 0.09370 C
C14 0.91495 -0.06435 0.07260 C
C15 0.74135 0.05340 0.08090 C
H9 0.72140 0.11805 0.06780 H
H10 0.74015 0.03240 0.03890 H
C16 0.66395 0.02820 0.14755 C
C17 0.67655 0.01425 0.22005 C
H11 0.73395 0.01945 0.22695 H
C18 0.60770 -0.00710 0.28180 C
C19 0.52405 -0.01685 0.26970 C
H12 0.47710 -0.03180 0.31070 H
C20 0.50780 -0.00510 0.19940 C
C21 0.57795 0.01860 0.13830 C
C22 0.41565 -0.01885 0.18950 C
H13 0.35760 0.03535 0.19445 H
H14 0.42810 -0.02935 0.13970 H
C23 0.39145 -0.09620 0.24530 C
C24 0.32110 -0.08410 0.31125 C
H15 0.28600 -0.02630 0.31985 H
C25 0.30080 -0.15490 0.36525 C
C26 0.35035 -0.24045 0.34885 C
H16 0.33560 -0.28845 0.38285 H
C27 0.42110 -0.25645 0.28325 C
C28 0.44200 -0.18430 0.23290 C
C29 0.47270 -0.35095 0.26780 C
H17 0.49600 -0.34710 0.21450 H
H18 0.42285 -0.38055 0.28365 H
C30 0.56200 -0.40900 0.30530 C
C31 0.57235 -0.39395 0.36970 C
H19 0.52420 -0.34545 0.38980 H
C32 0.65205 -0.44875 0.40560 C
C33 0.72490 -0.51885 0.37305 C
H20 0.77940 -0.55550 0.39565 H
C34 0.71905 -0.53595 0.30775 C
C35 0.63645 -0.48090 0.27550 C
C36 0.80135 -0.61270 0.27360 C
H21 0.79165 -0.60750 0.22425 H
H22 0.79350 -0.66850 0.30340 H
C37 0.90890 -0.61720 0.26740 C
C38 0.96735 -0.67750 0.31735 C
H23 0.93935 -0.71475 0.35605 H
C39 1.06730 -0.68460 0.31190 C
C40 1.10635 -0.62810 0.25245 C
H24 1.17295 -0.63215 0.24705 H
C41 1.05075 -0.56625 0.20105 C
C42 0.95065 -0.56080 0.20995 C
C43 1.18805 -0.35455 -0.02270 C
H25 1.21590 -0.31435 -0.01520 H
H26 1.17430 -0.33455 -0.07250 H
C44 1.26315 -0.51260 -0.03945 C
H27 1.21830 -0.51220 -0.06545 H
C45 1.34110 -0.58360 -0.01805 C
H28 1.36235 -0.64115 -0.02695 H
C46 1.38220 -0.55245 0.01935 C
H29 1.43770 -0.58795 0.04105 H
C47 0.83650 -0.16990 0.09130 C
C48 0.51625 0.11080 0.02885 C
C49? 0.34775 0.14320 0.02640 C
C50? 0.27015 0.22755 0.11215 C
C51? 0.25510 0.19660 0.06590 C
C52 0.61445 -0.22840 0.17380 C
H33 0.62465 -0.18900 0.19685 H
H34 0.65775 -0.23035 0.12550 H
H35 0.63030 -0.28730 0.20405 H
C53 0.59995 -0.56740 0.21270 C
H36 0.63340 -0.59190 0.16815 H
H37 0.62190 -0.61330 0.25430 H
C54 0.44000 -0.50010 0.16810 C
H38 0.46370 -0.47935 0.11825 H
C55 0.34425 -0.53180 0.27265 C
H39 0.28675 -0.53560 0.30790 H
C56 0.34420 -0.49135 0.20095 C
H40 0.28830 -0.46295 0.17860 H
C57 0.84585 -0.41390 0.16775 C
H41 0.81820 -0.41310 0.21950 H
H42 0.79275 -0.38415 0.14020 H
H43 0.89440 -0.38385 0.15050 H
C58 1.13245 -0.75110 0.36720 C
C59 1.07565 -0.80455 0.43015 C
H44 1.01680 -0.76420 0.45585 H
H45 1.11900 -0.84285 0.46425 H
H46 1.05540 -0.84010 0.40995 H
C60 1.22265 -0.81805 0.32595 C
H47 1.19870 -0.84465 0.29975 H
H48 1.25965 -0.86385 0.36110 H
H49 1.26600 -0.78780 0.29125 H
C61 1.17620 -0.70420 0.39770 C
H50 1.22345 -0.68295 0.35925 H
H51 1.20965 -0.74420 0.43655 H
H52 1.12375 -0.65530 0.41680 H
C62 1.04825 -0.32485 0.33050 C
C63 1.04520 -0.41090 0.38630 C
H53 1.03715 -0.40250 0.43560 H
H54 1.10710 -0.45865 0.37460 H
H55 0.98940 -0.42555 0.38380 H
C64 1.13445 -0.30230 0.33920 C
H56 1.13420 -0.24545 0.30840 H
H57 1.19750 -0.34745 0.32450 H
H58 1.12620 -0.29985 0.39020 H
C65 0.94780 -0.25140 0.34695 C
H59 0.89495 -0.26670 0.34045 H
H60 0.94985 -0.19670 0.31385 H
H61 0.93480 -0.24415 0.39705 H
C66 1.01475 0.07560 0.17955 C
C67 0.98285 0.17530 0.14750 C
H62 1.01440 0.18495 0.09595 H
H63 1.00330 0.20430 0.17395 H
H64 0.91080 0.19965 0.15240 H
C68 1.12880 0.04065 0.17375 C
H65 1.16165 0.04680 0.12360 H
H66 1.14935 -0.01975 0.19650 H
H67 1.14710 0.07290 0.19755 H
C69 0.96245 0.06220 0.26045 C
H68 0.98675 0.08645 0.28785 H
H69 0.97635 0.00015 0.28040 H
H70 0.89195 0.09140 0.26450 H
C70 0.62185 -0.02020 0.36135 C
C71 0.60940 -0.10930 0.40590 C
H71 0.65825 -0.15725 0.38225 H
H72 0.54280 -0.10765 0.40820 H
H73 0.61910 -0.11850 0.45520 H
C72 0.72275 -0.01560 0.36350 C
H74 0.73250 -0.03370 0.41385 H
H75 0.72255 0.04455 0.34440 H
H76 0.77660 -0.05480 0.33355 H
C73 0.54055 0.05415 0.39760 C
H77 0.47550 0.05380 0.39755 H
H78 0.54730 0.11040 0.37040 H
H79 0.54745 0.04535 0.44785 H
C74 0.22760 -0.13715 0.43845 C
C75 0.26345 -0.08810 0.47560 C
H80 0.32985 -0.12420 0.48480 H
H81 0.21770 -0.07690 0.52175 H
H82 0.26540 -0.03245 0.44345 H
C76 0.12155 -0.08020 0.42350 C
H83 0.12300 -0.02430 0.39150 H
H165 0.92445 0.06920 -0.46970 H
H85 0.09965 -0.11135 0.39995 H
C77 0.22100 -0.22315 0.49310 C
H86 0.19670 -0.25470 0.47175 H
H87 0.17540 -0.20850 0.53860 H
H88 0.28680 -0.26025 0.50315 H
C78 0.65900 -0.43420 0.47910 C
C79 0.57735 -0.35470 0.50430 C
H89 0.51500 -0.36530 0.51975 H
H90 0.57230 -0.30460 0.46415 H
H91 0.59270 -0.34320 0.54510 H
C80 0.75310 -0.41545 0.46915 C
H92 0.75630 -0.40500 0.51485 H
H93 0.75300 -0.36350 0.43095 H
H94 0.81035 -0.46555 0.45515 H
C81 0.66870 -0.51540 0.53520 C
H95 0.60885 -0.52990 0.54705 H
H96 0.67975 -0.50625 0.57880 H
H97 0.72490 -0.56355 0.51665 H
C130 0.37530 -0.27975 0.02850 C
C131 0.34065 -0.24335 0.09380 C
C132 0.36890 -0.16015 0.07835 C
O13 0.90895 -0.34475 -0.04235 O
C171 0.80305 -0.27220 -0.07130 C
